data_4000169
loop_
_publ_author_name
'Sykora, Richard E.'
'Ok, Kang Min'
'Halasyamani, P. Shiv'
'Wells, Daniel M.'
'Albrecht-Schmitt, T. E.'

_journal_name_full 'Chemistry of Materials'
_journal_year 2002
_chemical_formula_structural KVO2(IO3)2
_chemical_formula_sum 'I2 K O8 V'
_chemical_formula_weight 471.84
_space_group_IT_number 14
_symmetry_cell_setting monoclinic
_symmetry_space_group_name_Hall '-P 2yn'
_symmetry_space_group_name_H-M 'P 1 21/n 1'
_atom_sites_solution_hydrogens geom
_atom_sites_solution_primary direct
_atom_sites_solution_secondary difmap
_cell_angle_alpha 90.00
_cell_angle_beta 104.799(3)
_cell_angle_gamma 90.00
_cell_formula_units_Z 4
_cell_length_a 9.4001(15)
_cell_length_b 5.2383(8)
_cell_length_c 15.725(3)
_cell_measurement_reflns_used all
_cell_measurement_temperature 193(2)
_cell_measurement_theta_max 28.29
_cell_measurement_theta_min 2.30
_cell_volume 748.6(2)
_diffrn_ambient_temperature 193(2)
_diffrn_measurement_device 'Bruker APEX'
_diffrn_measurement_method '0.3 wide w/ exposures'
_diffrn_radiation_monochromator graphite
_diffrn_radiation_source 'fine-focus sealed tube'
_diffrn_radiation_type MoK\a
_diffrn_radiation_wavelength 0.71073
_diffrn_reflns_av_R_equivalents 0.0340
_diffrn_reflns_av_sigmaI/netI 0.0351
_diffrn_reflns_limit_h_max 12
_diffrn_reflns_limit_h_min -12
_diffrn_reflns_limit_k_max 6
_diffrn_reflns_limit_k_min -6
_diffrn_reflns_limit_l_max 20
_diffrn_reflns_limit_l_min -20
_diffrn_reflns_number 6402
_diffrn_reflns_theta_max 28.29
_diffrn_reflns_theta_min 2.30
_diffrn_standards_decay_% 0
_diffrn_standards_interval_count na
_diffrn_standards_interval_time na
_diffrn_standards_number na
_exptl_absorpt_coefficient_mu 10.136
_exptl_absorpt_correction_T_max '0.745680 ratio of min/max'
_exptl_absorpt_correction_T_min '0.745680 ratio of min/max'
_exptl_absorpt_correction_type 'multiscan (SADABS)'
_exptl_crystal_colour yellow
_exptl_crystal_density_diffrn 4.186
_exptl_crystal_density_meas ?
_exptl_crystal_density_method calcd
_exptl_crystal_description prism
_exptl_crystal_F_000 848
_exptl_crystal_size_max 0.095
_exptl_crystal_size_mid 0.090
_exptl_crystal_size_min 0.088
_refine_ls_extinction_coef 0.0012(3)
_refine_ls_extinction_expression Fc^*^=kFc[1+0.001xFc^2^\l^3^/sin(2\q)]^-1/4^
_refine_ls_extinction_method SHELXL
_refine_ls_goodness_of_fit_all 1.171
_refine_ls_goodness_of_fit_obs 0.965
_refine_ls_hydrogen_treatment na
_refine_ls_matrix_type full
_refine_ls_number_parameters 110
_refine_ls_number_reflns 1771
_refine_ls_number_restraints 0
_refine_ls_restrained_S_all 1.171
_refine_ls_restrained_S_obs 0.965
_refine_ls_R_factor_all 0.0286
_refine_ls_R_factor_obs 0.0259
_refine_ls_shift/esd_max 0.002
_refine_ls_shift/esd_mean 0.000
_refine_ls_structure_factor_coef Fsqd
_refine_ls_weighting_details 'w=1/[\s^2^(Fo^2^)+(0.0444P)^2^+2.1195P] where P=(Fo^2^+2Fc^2^)/3'
_refine_ls_weighting_scheme calc
_refine_ls_wR_factor_all 0.0853
_refine_ls_wR_factor_obs 0.0678
_reflns_number_observed 1651
_reflns_number_total 1771
_reflns_observed_criterion >2sigma(I)
_cod_depositor_comments
;
The following automatic conversions were performed:

'_exptl_crystal_density_meas' value 'nm' was changed to '?' - the
value is perceived as not measured.

Automatic conversion script
Id: cif_fix_values 3008 2015-01-20 13:52:24Z robertas 

The following automatic conversions were performed:

'_refine_ls_weighting_scheme' value 'calc
w=1/[\s^2^(Fo^2^)+(0.0444P)^2^+2.1195P] where P=(Fo^2^+2Fc^2^)/3' was
changed to 'calc'. New tag '_refine_ls_weighting_details' was
created. The value of the new tag was set to
'w=1/[\s^2^(Fo^2^)+(0.0444P)^2^+2.1195P] where P=(Fo^2^+2Fc^2^)/3'.

Automatic conversion script
Id: cif_fix_values 3143 2015-03-26 13:38:13Z robertas 
;
_cod_original_sg_symbol_H-M P12(1)/n1
_cod_database_code 4000169

loop_
_symmetry_equiv_pos_as_xyz
'x, y, z'
'-x+1/2, y+1/2, -z+1/2'
'-x, -y, -z'
'x-1/2, -y-1/2, z-1/2'

loop_
_atom_site_aniso_label
_atom_site_aniso_U_11
_atom_site_aniso_U_22
_atom_site_aniso_U_33
_atom_site_aniso_U_23
_atom_site_aniso_U_13
_atom_site_aniso_U_12
V1 0.0142(5) 0.0098(4) 0.0112(4) 0.0008(3) 0.0034(3) 0.0014(3)
I1 0.0107(2) 0.0113(2) 0.0114(2) -0.00004(11) 0.00351(14) 0.00012(11)
I2 0.0113(2) 0.0124(2) 0.0112(2) -0.00070(11) 0.00398(14) 0.00036(11)
K1 0.0255(7) 0.0218(6) 0.0197(6) -0.0008(5) 0.0115(5) -0.0022(5)
O1 0.017(2) 0.011(2) 0.016(2) 0.0019(14) 0.0043(14) 0.0008(15)
O2 0.017(2) 0.021(2) 0.013(2) -0.0001(15) 0.010(2) 0.000(2)
O3 0.008(2) 0.012(2) 0.020(2) -0.0017(14) 0.0064(13) 0.0003(14)
O4 0.028(2) 0.014(2) 0.012(2) -0.0011(14) 0.009(2) 0.004(2)
O5 0.009(2) 0.028(2) 0.021(2) 0.001(2) 0.003(2) 0.004(2)
O6 0.019(2) 0.014(2) 0.015(2) 0.0028(15) 0.0077(14) 0.001(2)
O7 0.021(2) 0.014(2) 0.020(2) 0.001(2) 0.007(2) 0.000(2)
O8 0.021(2) 0.020(2) 0.015(2) 0.001(2) 0.001(2) 0.003(2)

loop_
_atom_site_label
_atom_site_type_symbol
_atom_site_fract_x
_atom_site_fract_y
_atom_site_fract_z
_atom_site_U_iso_or_equiv
_atom_site_thermal_displace_type
_atom_site_occupancy
_atom_site_calc_flag
_atom_site_refinement_flags
_atom_site_disorder_group
V1 V -0.48724(11) -1.2776(2) 0.81129(6) 0.0117(2) Uani 1 d . .
I1 I -0.54142(4) -0.77575(6) 0.67739(2) 0.01100(13) Uani 1 d . .
I2 I -0.63594(4) -0.81925(6) 0.92671(2) 0.01145(13) Uani 1 d . .
K1 K -0.3233(2) -1.2776(3) 0.59308(9) 0.0213(3) Uani 1 d . .
O1 O -0.4243(4) -1.0455(7) 0.7252(2) 0.0148(7) Uani 1 d . .
O2 O -0.4899(5) -0.7619(8) 0.5767(3) 0.0161(8) Uani 1 d . .
O3 O -0.4159(4) -0.5338(7) 0.7395(2) 0.0130(7) Uani 1 d . .
O4 O -0.5617(4) -0.9379(7) 0.8357(2) 0.0172(8) Uani 1 d . .
O5 O -0.8281(5) -0.7982(8) 0.8739(3) 0.0196(9) Uani 1 d . .
O6 O -0.6397(4) -1.1204(7) 0.9817(2) 0.0155(7) Uani 1 d . .
O7 O -0.6357(4) -1.4328(7) 0.8182(2) 0.0178(8) Uani 1 d . .
O8 O -0.3624(5) -1.3263(8) 0.9026(3) 0.0193(8) Uani 1 d . .
